data_2012019
loop_
_publ_author_name
'Akhtaruzzaman, Md.'
'Tomura, Masaaki'
'Yamashita, Yoshiro'

_publ_section_title
;
 4,7-Bis(4-pyridylethynyl)-2,1,3-benzothiadiazole and its dipyridinium
 diperchlorate
;
_journal_issue 6
_journal_name_full 'Acta Crystallographica Section C'
_journal_page_first 751
_journal_page_last 753
_journal_paper_doi 10.1107/S0108270101004802
_journal_volume 57
_journal_year 2001
_chemical_formula_moiety 'C20 H12 N4 S 2+, 2Cl O4 -'
_chemical_formula_sum 'C20 H12 Cl2 N4 O8 S'
_chemical_formula_weight 539.30
_chemical_name_systematic
;
4,7-bis[(4-pyridinium)ethynyl]-2,1,3-benzothiadiazole diperchlorate
;
_space_group_IT_number 14
_symmetry_cell_setting monoclinic
_symmetry_space_group_name_Hall '-P 2ybc'
_symmetry_space_group_name_H-M 'P 1 21/c 1'
_cell_angle_alpha 90.00
_cell_angle_beta 92.281(5)
_cell_angle_gamma 90.00
_cell_formula_units_Z 4
_cell_length_a 5.1097(3)
_cell_length_b 24.4522(16)
_cell_length_c 17.8489(13)
_cell_measurement_reflns_used 25
_cell_measurement_temperature 296(2)
_cell_measurement_theta_max 42.35
_cell_measurement_theta_min 15.93
_cell_volume 2228.3(3)
_computing_cell_refinement 'CAD-4 Express Software'
_computing_data_collection 'CAD-4 Express Software (Enraf-Nonius, 1992)'
_computing_data_reduction
;
TEXSAN (Molecular Structure Corporation, 1995)
;
_computing_molecular_graphics 'ORTEP (Johnson, 1976)'
_computing_publication_material SHELXL97
_computing_structure_refinement 'SHELXL97 (Sheldrick, 1997)'
_computing_structure_solution 'SHELXS97 (Sheldrick, 1997)'
_diffrn_ambient_temperature 296(2)
_diffrn_measured_fraction_theta_full 1.000
_diffrn_measured_fraction_theta_max 1.000
_diffrn_measurement_device_type 'Enraf-Nonius CAD-4'
_diffrn_measurement_method \w-2\q
_diffrn_radiation_monochromator graphite
_diffrn_radiation_source 'fine-focus sealed tube'
_diffrn_radiation_type CuK\a
_diffrn_radiation_wavelength 1.54178
_diffrn_reflns_av_R_equivalents .0619
_diffrn_reflns_av_sigmaI/netI .0596
_diffrn_reflns_limit_h_max 6
_diffrn_reflns_limit_h_min -6
_diffrn_reflns_limit_k_max 30
_diffrn_reflns_limit_k_min 0
_diffrn_reflns_limit_l_max 0
_diffrn_reflns_limit_l_min -22
_diffrn_reflns_number 4684
_diffrn_reflns_theta_full 74.27
_diffrn_reflns_theta_max 74.27
_diffrn_reflns_theta_min 3.07
_diffrn_standards_decay_% .43
_diffrn_standards_interval_time 120
_diffrn_standards_number 3
_exptl_absorpt_coefficient_mu 4.017
_exptl_absorpt_correction_T_max .8244
_exptl_absorpt_correction_T_min .3337
_exptl_absorpt_correction_type psi-scan
_exptl_absorpt_process_details '(North et al., 1968)'
_exptl_crystal_colour orange
_exptl_crystal_density_diffrn 1.608
_exptl_crystal_density_method 'not measured'
_exptl_crystal_description plate
_exptl_crystal_F_000 1096
_exptl_crystal_size_max .35
_exptl_crystal_size_mid .15
_exptl_crystal_size_min .05
_refine_diff_density_max .525
_refine_diff_density_min -.366
_refine_ls_extinction_method none
_refine_ls_goodness_of_fit_ref .999
_refine_ls_hydrogen_treatment refall
_refine_ls_matrix_type full
_refine_ls_number_parameters 364
_refine_ls_number_reflns 4543
_refine_ls_number_restraints 0
_refine_ls_restrained_S_all .999
_refine_ls_R_factor_all .1236
_refine_ls_R_factor_gt .0606
_refine_ls_shift/su_max <0.001
_refine_ls_shift/su_mean .000
_refine_ls_structure_factor_coef Fsqd
_refine_ls_weighting_details
;
calc w=1/[\s^2^(Fo^2^)+(0.1212P)^2^+0.9345P] where P=(Fo^2^+2Fc^2^)/3
;
_refine_ls_weighting_scheme calc
_refine_ls_wR_factor_ref .2045
_reflns_number_gt 2774
_reflns_number_total 4543
_reflns_threshold_expression I>2\s(I)
_cod_data_source_file de1167.cif
_cod_data_source_block II
_cod_original_sg_symbol_H-M 'P 21/c'
_cod_database_code 2012019
_cod_database_fobs_code 2012019

loop_
_symmetry_equiv_pos_as_xyz
'x, y, z'
'-x, y+1/2, -z+1/2'
'-x, -y, -z'
'x, -y-1/2, z-1/2'

loop_
_atom_site_label
_atom_site_fract_x
_atom_site_fract_y
_atom_site_fract_z
_atom_site_U_iso_or_equiv
_atom_site_adp_type
_atom_site_calc_flag
_atom_site_refinement_flags
_atom_site_occupancy
_atom_site_disorder_assembly
_atom_site_disorder_group
_atom_site_type_symbol
Cl1 .0095(2) .27338(5) .26293(6) .0502(3) Uani d . 1 . . Cl
Cl2 .1575(2) .38122(4) .53621(6) .0480(3) Uani d . 1 . . Cl
O1 .2857(7) .2713(2) .2756(2) .0826(12) Uani d . 1 . . O
O2 -.1122(8) .27617(18) .3331(2) .0737(11) Uani d . 1 . . O
O3 -.0782(8) .22629(15) .2218(2) .0738(11) Uani d . 1 . . O
O4 -.0575(9) .32089(16) .2197(2) .0773(11) Uani d . 1 . . O
O5 .4337(7) .38644(16) .5441(2) .0723(11) Uani d . 1 . . O
O6 .0869(7) .36157(17) .4616(2) .0712(11) Uani d . 1 . . O
O7 .0369(8) .43301(17) .5439(3) .0860(13) Uani d . 1 . . O
O8 .0685(9) .3431(2) .5882(3) .1015(17) Uani d . 1 . . O
S1 .2860(3) .46762(5) .06362(8) .0669(4) Uani d . 1 . . S
N1 .5192(8) .47523(16) .1267(2) .0572(10) Uani d . 1 . . N
N2 .1687(8) .52864(16) .0604(2) .0536(10) Uani d . 1 . . N
N3 1.6612(8) .41586(19) .3859(2) .0563(11) Uani d . 1 . . N
H3 1.783(13) .399(2) .413(4) .079(19) Uiso d . 1 . . H
N4 -.6422(8) .76057(18) -.0713(2) .0545(10) Uani d . 1 . . N
H4 -.750(12) .785(3) -.097(4) .09(2) Uiso d . 1 . . H
C1 .6761(8) .55280(19) .2046(2) .0458(10) Uani d . 1 . . C
C2 .5133(8) .52731(18) .1481(2) .0435(9) Uani d . 1 . . C
C3 .3094(8) .55849(18) .1100(2) .0429(10) Uani d . 1 . . C
C4 .2712(8) .61377(18) .1280(2) .0444(10) Uani d . 1 . . C
C5 .4246(10) .6368(2) .1841(3) .0546(12) Uani d . 1 . . C
H5 .425(10) .672(2) .193(3) .050(14) Uiso d . 1 . . H
C6 .6303(10) .6068(2) .2213(3) .0529(11) Uani d . 1 . . C
H6 .743(9) .6239(18) .254(2) .045(12) Uiso d . 1 . . H
C7 .8839(8) .5230(2) .2425(3) .0479(10) Uani d . 1 . . C
C8 1.0566(9) .4987(2) .2742(3) .0485(10) Uani d . 1 . . C
C9 1.2644(8) .47005(17) .3130(2) .0414(9) Uani d . 1 . . C
C10 1.3244(10) .4170(2) .2939(3) .0525(11) Uani d . 1 . . C
H10 1.233(10) .4023(19) .260(3) .050(14) Uiso d . 1 . . H
C11 1.5289(11) .3904(2) .3318(3) .0579(13) Uani d . 1 . . C
H11 1.573(10) .360(2) .322(3) .056(15) Uiso d . 1 . . H
C12 1.6093(10) .4661(2) .4067(3) .0556(12) Uani d . 1 . . C
H12 1.710(9) .4800(19) .447(3) .048(13) Uiso d . 1 . . H
C13 1.4108(9) .4946(2) .3715(3) .0497(11) Uani d . 1 . . C
H13 1.384(7) .5304(16) .385(2) .025(9) Uiso d . 1 . . H
C14 .0728(9) .64459(19) .0872(3) .0483(10) Uani d . 1 . . C
C15 -.0881(9) .67010(19) .0523(3) .0510(11) Uani d . 1 . . C
C16 -.2799(8) .70171(18) .0103(2) .0440(10) Uani d . 1 . . C
C17 -.3046(11) .6964(2) -.0669(3) .0595(13) Uani d . 1 . . C
H17 -.210(12) .669(2) -.090(3) .082(19) Uiso d . 1 . . H
C18 -.4878(11) .7266(3) -.1068(3) .0641(15) Uani d . 1 . . C
H18 -.483(11) .727(2) -.154(3) .072(18) Uiso d . 1 . . H
C19 -.6266(10) .7669(2) .0029(3) .0514(11) Uani d . 1 . . C
H19 -.751(11) .791(2) .024(3) .067(16) Uiso d . 1 . . H
C20 -.4410(10) .7384(2) .0448(3) .0518(11) Uani d . 1 . . C
H20 -.429(9) .7397(19) .094(3) .048(13) Uiso d . 1 . . H

loop_
_atom_site_aniso_label
_atom_site_aniso_U_11
_atom_site_aniso_U_22
_atom_site_aniso_U_33
_atom_site_aniso_U_12
_atom_site_aniso_U_13
_atom_site_aniso_U_23
Cl1 .0471(6) .0586(7) .0444(6) .0004(5) -.0055(4) .0005(5)
Cl2 .0413(5) .0453(5) .0566(6) -.0052(4) -.0095(4) .0056(5)
O1 .046(2) .129(4) .072(3) .002(2) -.0047(18) .001(2)
O2 .072(2) .102(3) .048(2) .014(2) .0081(17) -.001(2)
O3 .092(3) .059(2) .069(2) .004(2) -.020(2) -.0066(18)
O4 .090(3) .061(2) .079(3) -.011(2) -.014(2) .011(2)
O5 .0388(18) .080(3) .097(3) -.0069(17) -.0122(18) .000(2)
O6 .065(2) .086(3) .061(2) .0151(19) -.0187(18) -.0068(19)
O7 .069(3) .063(2) .125(4) .008(2) -.014(2) -.022(2)
O8 .094(3) .124(4) .084(3) -.052(3) -.027(2) .047(3)
S1 .0742(9) .0495(7) .0752(9) .0038(6) -.0179(7) -.0041(6)
N1 .059(2) .047(2) .065(3) .0106(18) -.003(2) .0064(19)
N2 .051(2) .053(2) .055(2) .0023(18) -.0121(18) -.0009(18)
N3 .043(2) .063(3) .063(3) .0074(19) -.0073(19) .026(2)
N4 .049(2) .058(2) .055(2) .0085(19) -.0082(18) .015(2)
C1 .035(2) .058(3) .044(2) .0069(19) -.0057(17) .012(2)
C2 .038(2) .048(2) .045(2) .0045(18) -.0019(17) .0093(19)
C3 .035(2) .047(2) .046(2) .0033(18) -.0049(17) .0096(18)
C4 .041(2) .046(2) .046(2) .0052(18) -.0055(18) .0093(19)
C5 .059(3) .046(3) .058(3) .008(2) -.008(2) .002(2)
C6 .046(2) .057(3) .054(3) .000(2) -.014(2) .002(2)
C7 .034(2) .061(3) .049(2) .0032(19) -.0019(18) .010(2)
C8 .042(2) .053(3) .050(2) .003(2) -.0042(19) .010(2)
C9 .036(2) .044(2) .044(2) .0052(17) .0015(17) .0094(18)
C10 .057(3) .048(3) .052(3) -.001(2) -.014(2) -.002(2)
C11 .064(3) .040(3) .069(3) .017(2) -.001(3) .004(2)
C12 .048(3) .064(3) .053(3) -.010(2) -.014(2) .012(2)
C13 .051(3) .046(3) .051(3) .002(2) -.004(2) .003(2)
C14 .041(2) .050(3) .053(3) .0049(19) -.0048(19) .007(2)
C15 .048(2) .049(3) .056(3) .004(2) -.009(2) .004(2)
C16 .039(2) .046(2) .046(2) .0015(18) -.0074(18) .0050(19)
C17 .060(3) .067(3) .051(3) .021(3) -.003(2) -.003(2)
C18 .057(3) .095(4) .039(3) .006(3) -.014(2) .003(3)
C19 .046(2) .047(3) .061(3) .005(2) -.002(2) .002(2)
C20 .061(3) .053(3) .041(2) .010(2) -.006(2) -.002(2)

loop_
_atom_type_symbol
_atom_type_description
_atom_type_scat_dispersion_real
_atom_type_scat_dispersion_imag
_atom_type_scat_source
C C .0181 .0091 'International Tables Vol C Tables 4.2.6.8 and 6.1.1.4'
H H .0000 .0000 'International Tables Vol C Tables 4.2.6.8 and 6.1.1.4'
N N .0311 .0180 'International Tables Vol C Tables 4.2.6.8 and 6.1.1.4'
Cl Cl .3639 .7018 'International Tables Vol C Tables 4.2.6.8 and 6.1.1.4'
O O .0492 .0322 'International Tables Vol C Tables 4.2.6.8 and 6.1.1.4'
S S .3331 .5567 'International Tables Vol C Tables 4.2.6.8 and 6.1.1.4'

loop_
_geom_angle_atom_site_label_1
_geom_angle_atom_site_label_2
_geom_angle_atom_site_label_3
_geom_angle
_geom_angle_publ_flag
O1 Cl1 O2 109.2(2) no
O1 Cl1 O3 110.0(3) no
O2 Cl1 O3 110.6(3) no
O1 Cl1 O4 109.2(3) no
O2 Cl1 O4 109.5(3) no
O3 Cl1 O4 108.3(2) no
O8 Cl2 O7 112.1(3) no
O8 Cl2 O5 110.0(3) no
O7 Cl2 O5 110.2(2) no
O8 Cl2 O6 108.2(3) no
O7 Cl2 O6 107.0(3) no
O5 Cl2 O6 109.4(2) no
N2 S1 N1 100.4(2) yes
C2 N1 S1 106.6(3) yes
C3 N2 S1 107.1(3) yes
C12 N3 C11 123.1(4) ?
C12 N3 H3 115(4) no
C11 N3 H3 121(4) no
C18 N4 C19 122.4(4) ?
C18 N4 H4 121(4) no
C19 N4 H4 116(4) no
C6 C1 C2 118.2(4) yes
C6 C1 C7 121.0(4) yes
C2 C1 C7 120.7(4) yes
N1 C2 C1 127.1(4) yes
N1 C2 C3 113.3(4) yes
C1 C2 C3 119.6(4) yes
N2 C3 C4 127.0(4) yes
N2 C3 C2 112.6(4) yes
C4 C3 C2 120.4(4) yes
C5 C4 C3 118.9(4) yes
C5 C4 C14 121.8(4) yes
C3 C4 C14 119.3(4) yes
C4 C5 C6 121.4(5) yes
C4 C5 H5 123(3) no
C6 C5 H5 115(3) no
C1 C6 C5 121.5(5) yes
C1 C6 H6 118(3) no
C5 C6 H6 120(3) no
C8 C7 C1 179.4(6) yes
C7 C8 C9 179.3(6) yes
C10 C9 C13 118.1(4) ?
C10 C9 C8 120.6(4) ?
C13 C9 C8 121.2(4) ?
C9 C10 C11 119.5(5) ?
C9 C10 H10 118(3) no
C11 C10 H10 123(3) no
N3 C11 C10 119.6(5) ?
N3 C11 H11 118(4) no
C10 C11 H11 123(4) no
N3 C12 C13 120.1(5) ?
N3 C12 H12 117(3) no
C13 C12 H12 123(3) no
C12 C13 C9 119.6(5) ?
C12 C13 H13 118(2) no
C9 C13 H13 122(2) no
C15 C14 C4 178.7(5) yes
C14 C15 C16 179.1(5) yes
C20 C16 C17 118.2(4) ?
C20 C16 C15 121.6(4) ?
C17 C16 C15 120.1(4) ?
C18 C17 C16 120.0(5) ?
C18 C17 H17 121(4) no
C16 C17 H17 119(4) no
N4 C18 C17 119.8(5) ?
N4 C18 H18 121(4) no
C17 C18 H18 119(4) no
N4 C19 C20 119.7(5) ?
N4 C19 H19 117(3) no
C20 C19 H19 123(3) no
C16 C20 C19 119.9(5) ?
C16 C20 H20 117(3) no
C19 C20 H20 123(3) no

loop_
_geom_bond_atom_site_label_1
_geom_bond_atom_site_label_2
_geom_bond_site_symmetry_2
_geom_bond_distance
_geom_bond_publ_flag
Cl1 O1 . 1.421(4) no
Cl1 O2 . 1.423(4) no
Cl1 O3 . 1.428(4) no
Cl1 O4 . 1.429(4) no
Cl2 O8 . 1.405(4) no
Cl2 O7 . 1.417(4) no
Cl2 O5 . 1.418(3) no
Cl2 O6 . 1.447(4) no
S1 N2 . 1.608(4) yes
S1 N1 . 1.617(4) yes
N1 C2 . 1.330(6) yes
N2 C3 . 1.335(6) yes
N3 C12 . 1.314(7) ?
N3 C11 . 1.314(7) ?
N3 H3 . .88(7) no
N4 C18 . 1.324(7) ?
N4 C19 . 1.332(6) ?
N4 H4 . .91(6) no
C1 C6 . 1.375(7) yes
C1 C2 . 1.426(6) yes
C1 C7 . 1.434(6) yes
C2 C3 . 1.440(5) yes
C3 C4 . 1.405(6) yes
C4 C5 . 1.367(7) yes
C4 C14 . 1.438(6) yes
C5 C6 . 1.424(7) yes
C5 H5 . .87(5) no
C6 H6 . .91(5) no
C7 C8 . 1.188(6) yes
C8 C9 . 1.428(6) yes
C9 C10 . 1.378(6) ?
C9 C13 . 1.395(6) ?
C10 C11 . 1.385(7) ?
C10 H10 . .83(5) no
C11 H11 . .80(5) no
C12 C13 . 1.362(7) ?
C12 H12 . .94(5) no
C13 H13 . .92(4) no
C14 C15 . 1.188(6) yes
C15 C16 . 1.435(6) yes
C16 C20 . 1.379(6) ?
C16 C17 . 1.385(7) ?
C17 C18 . 1.370(7) ?
C17 H17 . .93(6) no
C18 H18 . .84(6) no
C19 C20 . 1.374(7) ?
C19 H19 . .95(6) no
C20 H20 . .88(5) no

loop_
_geom_hbond_atom_site_label_D
_geom_hbond_atom_site_label_H
_geom_hbond_atom_site_label_A
_geom_hbond_site_symmetry_A
_geom_hbond_distance_DH
_geom_hbond_distance_HA
_geom_hbond_distance_DA
_geom_hbond_angle_DHA
_geom_hbond_publ_flag
N3 H3 O6 1_755 .88(7) 1.97(7) 2.843(5) 171(4) yes
N4 H4 O8 2_455 .91(6) 2.18(6) 2.975(6) 145(5) yes
C5 H5 O3 2_555 .87(5) 2.73(5) 3.314(7) 126(3) yes
C10 H10 O4 1_655 .83(5) 2.57(5) 3.299(7) 148(3) yes
C11 H11 O1 1_655 .80(5) 2.73(5) 3.307(7) 131(4) yes
C11 H11 O2 1_755 .80(5) 2.61(5) 3.341(6) 153(4) yes
C12 H12 O7 3_766 .94(5) 2.49(5) 3.162(7) 129(3) yes
C12 H12 O7 1_755 .94(5) 2.62(5) 3.317(7) 132(3) yes
C13 H13 O5 3_766 .92(4) 2.55(4) 3.358(6) 147(2) yes
C13 H13 O7 3_666 .92(4) 2.69(4) 3.306(7) 125(2) yes
C17 H17 O4 3_565 .93(6) 2.74(6) 3.382(7) 127(4) yes
C18 H18 O1 3_565 .84(6) 2.43(6) 3.223(7) 157(4) yes
C18 H18 O3 3_465 .84(6) 2.75(6) 3.177(6) 113(4) yes
C18 H18 O4 3_465 .84(6) 2.84(6) 3.230(7) 110(4) yes
C19 H19 O2 2_455 .95(6) 2.69(5) 3.273(6) 120(3) yes
C19 H19 O6 2_455 .95(6) 2.46(6) 3.378(7) 162(3) yes
C19 H19 O8 2_455 .95(6) 2.84(5) 3.305(6) 111(3) yes
C20 H20 O1 2_555 .88(5) 2.54(5) 3.370(7) 159(3) yes
C20 H20 O2 2_455 .88(5) 2.87(5) 3.348(6) 116(3) yes

loop_
_geom_torsion_atom_site_label_1
_geom_torsion_atom_site_label_2
_geom_torsion_atom_site_label_3
_geom_torsion_atom_site_label_4
_geom_torsion
_geom_torsion_publ_flag
N2 S1 N1 C2 .0(4) no
N1 S1 N2 C3 -.3(4) no
S1 N1 C2 C1 177.6(4) no
S1 N1 C2 C3 .3(5) no
C6 C1 C2 N1 -176.7(5) no
C7 C1 C2 N1 4.0(7) no
C6 C1 C2 C3 .5(7) no
C7 C1 C2 C3 -178.8(4) no
S1 N2 C3 C4 -177.8(4) no
S1 N2 C3 C2 .4(5) no
N1 C2 C3 N2 -.5(6) no
C1 C2 C3 N2 -178.0(4) no
N1 C2 C3 C4 177.9(4) no
C1 C2 C3 C4 .3(7) no
N2 C3 C4 C5 175.7(5) no
C2 C3 C4 C5 -2.3(7) no
N2 C3 C4 C14 -4.3(7) no
C2 C3 C4 C14 177.6(4) no
C3 C4 C5 C6 3.5(8) no
C14 C4 C5 C6 -176.4(5) no
C2 C1 C6 C5 .6(7) no
C7 C1 C6 C5 180.0(5) no
C4 C5 C6 C1 -2.7(8) no
C6 C1 C7 C8 -E1(6) no
C2 C1 C7 C8 18E1(10) no
C1 C7 C8 C9 2E1(10) no
C7 C8 C9 C10 17E1(10) no
C7 C8 C9 C13 -1E1(5) no
C13 C9 C10 C11 -1.3(7) no
C8 C9 C10 C11 179.2(5) no
C12 N3 C11 C10 .1(8) no
C9 C10 C11 N3 .7(8) no
C11 N3 C12 C13 -.2(8) no
N3 C12 C13 C9 -.4(8) no
C10 C9 C13 C12 1.2(7) no
C8 C9 C13 C12 -179.3(4) no
C5 C4 C14 C15 11E1(2) no
C3 C4 C14 C15 -8E1(2) no
C4 C14 C15 C16 -8E1(5) no
C14 C15 C16 C20 -7E1(4) no
C14 C15 C16 C17 11E1(4) no
C20 C16 C17 C18 -.9(8) no
C15 C16 C17 C18 180.0(5) no
C19 N4 C18 C17 .1(9) no
C16 C17 C18 N4 -.4(9) no
C18 N4 C19 C20 1.5(8) no
C17 C16 C20 C19 2.5(7) no
C15 C16 C20 C19 -178.4(5) no
N4 C19 C20 C16 -2.8(8) no

loop_
_cod_related_entry_id
_cod_related_entry_database
_cod_related_entry_code
1 ChemSpider 30652325
